data_4116858
loop_
_publ_author_name
'W. Donald Cotter'
'Lauren Barbour'
'Kristin L. McNamara'
'Rachel Hechter'
'Rene J. Lachicotte'

_publ_section_title
;
 Thermodynamics and Mechanism of the Reversible Tin-to-Palladium
 Transmetalation of the Furyl Group
;
_journal_name_full 'Journal of the American Chemical Society'
_journal_page_first 11016
_journal_page_last 11017
_journal_paper_doi 10.1021/ja980901w
_journal_volume 120
_journal_year 1998
_chemical_formula_sum 'C36 H30 O P2 Pd'
_chemical_formula_weight 646.94
_chemical_name_systematic
; 
 ? 
;
_space_group_IT_number 61
_symmetry_cell_setting orthorhombic
_symmetry_space_group_name_Hall '-P 2ac 2ab'
_symmetry_space_group_name_H-M 'P b c a'
_atom_sites_solution_hydrogens geom
_atom_sites_solution_primary direct
_atom_sites_solution_secondary difmap
_audit_creation_method SHELXL
_cell_angle_alpha 90.00
_cell_angle_beta 90.00
_cell_angle_gamma 90.00
_cell_formula_units_Z 8
_cell_length_a 16.7964(2)
_cell_length_b 15.6983(2)
_cell_length_c 22.36270(10)
_cell_measurement_temperature 193(2)
_cell_volume 5896.48(11)
_computing_cell_refinement 'Siemens XSCANS'
_computing_data_collection 'Siemens XSCANS'
_computing_data_reduction 'Siemens SHELXTL'
_computing_molecular_graphics 'Siemens SHELXTL'
_computing_publication_material 'Siemens SHELXTL'
_computing_structure_refinement 'SHELXL-93 (Sheldrick, 1993)'
_computing_structure_solution 'SHELXS-86 (Sheldrick, 1990)'
_diffrn_ambient_temperature 193(2)
_diffrn_measurement_device 'Siemens P4'
_diffrn_measurement_method '\w scans'
_diffrn_radiation_monochromator graphite
_diffrn_radiation_source 'fine-focus sealed tube'
_diffrn_radiation_type MoK\a
_diffrn_radiation_wavelength 0.71073
_diffrn_reflns_av_R_equivalents 0.0214
_diffrn_reflns_av_sigmaI/netI 0.0172
_diffrn_reflns_limit_h_max 18
_diffrn_reflns_limit_h_min -21
_diffrn_reflns_limit_k_max 20
_diffrn_reflns_limit_k_min -20
_diffrn_reflns_limit_l_max 18
_diffrn_reflns_limit_l_min -29
_diffrn_reflns_number 34250
_diffrn_reflns_theta_max 28.23
_diffrn_reflns_theta_min 1.82
_exptl_absorpt_coefficient_mu 0.766
_exptl_absorpt_correction_type none
_exptl_crystal_colour Colorless
_exptl_crystal_density_diffrn 1.458
_exptl_crystal_density_meas ?
_exptl_crystal_density_method NA
_exptl_crystal_description Cluster
_exptl_crystal_F_000 2640
_exptl_crystal_size_max 0.18
_exptl_crystal_size_mid 0.24
_exptl_crystal_size_min 0.36
_refine_diff_density_max 0.781
_refine_diff_density_min -0.832
_refine_diff_density_rms 0.065
_refine_ls_extinction_method none
_refine_ls_goodness_of_fit_all 1.128
_refine_ls_goodness_of_fit_obs 1.151
_refine_ls_matrix_type full
_refine_ls_number_parameters 361
_refine_ls_number_reflns 7049
_refine_ls_number_restraints 0
_refine_ls_restrained_S_all 1.128
_refine_ls_restrained_S_obs 1.151
_refine_ls_R_factor_all 0.0364
_refine_ls_R_factor_obs 0.0306
_refine_ls_shift/esd_max 0.003
_refine_ls_shift/esd_mean 0.000
_refine_ls_structure_factor_coef Fsqd
_refine_ls_weighting_details 'w=1/[\s^2^(Fo^2^)+(0.0292P)^2^+4.6626P] where P=(Fo^2^+2Fc^2^)/3'
_refine_ls_weighting_scheme calc
_refine_ls_wR_factor_all 0.0724
_refine_ls_wR_factor_obs 0.0701
_reflns_number_observed 6382
_reflns_number_total 7049
_reflns_observed_criterion >2sigma(I)
_cod_data_source_file ja980901w.cif
_cod_data_source_block pbca
_cod_depositor_comments
;
The following automatic conversions were performed:

'_exptl_crystal_density_meas' value 'NA' was changed to '?' - the
value is perceived as not measured.

Automatic conversion script
Id: cif_fix_values 3008 2015-01-20 13:52:24Z robertas 

The following automatic conversions were performed:

'_refine_ls_weighting_scheme' value 'calc
w=1/[\s^2^(Fo^2^)+(0.0292P)^2^+4.6626P] where P=(Fo^2^+2Fc^2^)/3' was
changed to 'calc'. New tag '_refine_ls_weighting_details' was
created. The value of the new tag was set to
'w=1/[\s^2^(Fo^2^)+(0.0292P)^2^+4.6626P] where P=(Fo^2^+2Fc^2^)/3'.

Automatic conversion script
Id: cif_fix_values 3143 2015-03-26 13:38:13Z robertas 
;
_cod_database_code 4116858

loop_
_symmetry_equiv_pos_as_xyz
'x, y, z'
'-x+1/2, -y, z+1/2'
'-x, y+1/2, -z+1/2'
'x+1/2, -y+1/2, -z'
'-x, -y, -z'
'x-1/2, y, -z-1/2'
'x, -y-1/2, z-1/2'
'-x-1/2, y-1/2, z'

loop_
_atom_site_aniso_label
_atom_site_aniso_U_11
_atom_site_aniso_U_22
_atom_site_aniso_U_33
_atom_site_aniso_U_23
_atom_site_aniso_U_13
_atom_site_aniso_U_12
Pd1 0.02415(8) 0.02091(8) 0.02578(8) 0.00261(5) -0.00076(5) 0.00148(5)
P1 0.0267(2) 0.0216(2) 0.0280(2) 0.0020(2) -0.0032(2) 0.0020(2)
P2 0.0230(2) 0.0219(2) 0.0301(2) 0.0037(2) -0.0001(2) 0.0017(2)
O1 0.0480(10) 0.0391(8) 0.0346(8) 0.0030(7) -0.0111(7) -0.0018(7)
C1 0.0217(9) 0.0299(10) 0.0273(9) 0.0020(8) -0.0003(7) 0.0023(8)
C2 0.0254(9) 0.0309(10) 0.0286(10) 0.0003(8) -0.0020(8) 0.0020(8)
C3 0.0438(13) 0.0390(12) 0.0326(11) -0.0043(9) -0.0028(10) 0.0065(10)
C4 0.0484(14) 0.0522(14) 0.0255(10) -0.0017(10) 0.0006(10) 0.0086(12)
C5 0.0396(12) 0.0474(13) 0.0282(10) 0.0087(9) 0.0022(9) 0.0067(10)
C6 0.0240(9) 0.0319(10) 0.0299(10) 0.0057(8) 0.0013(8) 0.0024(8)
C7 0.0342(11) 0.0254(9) 0.0324(10) -0.0013(8) -0.0056(8) 0.0009(8)
C8 0.0283(10) 0.0264(10) 0.0339(10) 0.0061(8) -0.0019(8) 0.0019(8)
C9 0.0363(13) 0.0533(15) 0.0484(14) -0.0109(12) 0.0005(10) 0.0052(11)
C10 0.0390(14) 0.064(2) 0.058(2) -0.0046(14) 0.0105(12) 0.0090(13)
C11 0.0284(12) 0.064(2) 0.059(2) 0.0098(14) -0.0007(11) 0.0001(12)
C12 0.0332(12) 0.064(2) 0.055(2) -0.0057(13) -0.0064(11) -0.0090(12)
C13 0.0329(12) 0.0442(13) 0.0435(13) -0.0054(10) 0.0002(9) -0.0029(10)
C14 0.0307(10) 0.0229(9) 0.0268(9) 0.0002(7) -0.0047(8) -0.0008(8)
C15 0.0346(11) 0.0269(10) 0.0367(11) 0.0011(8) -0.0072(9) 0.0021(9)
C16 0.0491(14) 0.0280(10) 0.0385(12) 0.0075(9) -0.0144(10) 0.0015(10)
C17 0.0540(14) 0.0317(11) 0.0292(11) 0.0064(8) -0.0077(10) -0.0109(10)
C18 0.0392(12) 0.0377(11) 0.0342(11) 0.0002(9) 0.0011(9) -0.0067(10)
C19 0.0352(11) 0.0292(10) 0.0331(10) 0.0019(8) -0.0025(9) 0.0034(9)
C20 0.0282(10) 0.0309(10) 0.0344(11) 0.0093(8) 0.0039(8) 0.0024(8)
C21 0.0243(9) 0.0219(9) 0.0351(10) 0.0027(8) -0.0010(8) 0.0027(7)
C22 0.0317(11) 0.0517(14) 0.0332(11) -0.0004(10) -0.0008(9) 0.0015(10)
C23 0.0369(13) 0.061(2) 0.0454(14) -0.0067(12) -0.0117(11) -0.0026(12)
C24 0.0252(10) 0.0432(13) 0.061(2) 0.0050(12) -0.0068(10) -0.0016(10)
C25 0.0294(11) 0.0315(11) 0.0509(13) 0.0029(10) 0.0081(10) 0.0025(9)
C26 0.0307(10) 0.0266(10) 0.0359(11) -0.0010(8) 0.0028(8) 0.0009(8)
C27 0.0280(10) 0.0244(9) 0.0352(10) 0.0038(8) 0.0027(8) -0.0005(8)
C28 0.0449(13) 0.0279(10) 0.0394(12) 0.0035(9) -0.0061(10) 0.0005(9)
C29 0.067(2) 0.0338(12) 0.0433(13) -0.0019(10) -0.0065(12) -0.0073(12)
C30 0.069(2) 0.0242(11) 0.0518(15) -0.0008(10) 0.0093(13) -0.0034(11)
C31 0.0523(15) 0.0255(11) 0.060(2) 0.0097(10) 0.0066(12) 0.0068(10)
C32 0.0333(11) 0.0290(10) 0.0466(13) 0.0077(9) -0.0021(10) 0.0008(9)
C33 0.0420(12) 0.0194(8) 0.0220(9) 0.0014(7) -0.0054(8) -0.0056(8)
C34 0.058(2) 0.057(2) 0.0320(12) 0.0062(11) -0.0065(11) -0.0189(14)
C35 0.057(2) 0.071(2) 0.0346(13) -0.0101(12) 0.0123(12) -0.0199(15)
C36 0.0390(13) 0.0512(14) 0.0418(13) -0.0014(11) 0.0060(10) -0.0003(11)

loop_
_atom_site_label
_atom_site_type_symbol
_atom_site_fract_x
_atom_site_fract_y
_atom_site_fract_z
_atom_site_U_iso_or_equiv
_atom_site_thermal_displace_type
_atom_site_occupancy
_atom_site_calc_flag
_atom_site_refinement_flags
Pd1 Pd 0.101694(9) 0.584274(9) 0.381388(6) 0.02361(5) Uani 1 d .
P1 P 0.04280(3) 0.71387(3) 0.37250(2) 0.02542(11) Uani 1 d .
P2 P 0.15992(3) 0.46674(3) 0.42365(2) 0.02500(11) Uani 1 d .
O1 O 0.05925(11) 0.60713(10) 0.25194(7) 0.0406(4) Uani 1 d .
C1 C 0.09149(11) 0.61440(13) 0.47133(9) 0.0263(4) Uani 1 d .
C2 C 0.07700(12) 0.69905(13) 0.48962(9) 0.0283(4) Uani 1 d .
C3 C 0.06700(15) 0.7193(2) 0.55005(10) 0.0385(5) Uani 1 d .
H3A H 0.05638(15) 0.7765(2) 0.56157(10) 0.046 Uiso 1 calc R
C4 C 0.0726(2) 0.6561(2) 0.59317(10) 0.0420(5) Uani 1 d .
H4A H 0.0662(2) 0.6701(2) 0.63423(10) 0.050 Uiso 1 calc R
C5 C 0.08734(14) 0.5724(2) 0.57648(10) 0.0384(5) Uani 1 d .
H5A H 0.09112(14) 0.5294(2) 0.60620(10) 0.046 Uiso 1 calc R
C6 C 0.09667(12) 0.55119(14) 0.51635(9) 0.0286(4) Uani 1 d .
C7 C 0.07332(13) 0.76698(13) 0.44180(9) 0.0307(4) Uani 1 d .
H7A H 0.12612(13) 0.79405(13) 0.43668(9) 0.037 Uiso 1 calc R
H7B H 0.03430(13) 0.81152(13) 0.45289(9) 0.037 Uiso 1 calc R
C8 C -0.06565(13) 0.71108(13) 0.37280(9) 0.0295(4) Uani 1 d .
C9 C -0.11207(15) 0.7553(2) 0.41431(12) 0.0460(6) Uani 1 d .
H9A H -0.08694(15) 0.7877(2) 0.44480(12) 0.055 Uiso 1 calc R
C10 C -0.1949(2) 0.7522(2) 0.41142(13) 0.0537(7) Uani 1 d .
H10A H -0.2259(2) 0.7833(2) 0.43946(13) 0.064 Uiso 1 calc R
C11 C -0.23189(15) 0.7042(2) 0.36802(13) 0.0502(6) Uani 1 d .
H11A H -0.28835(15) 0.7028(2) 0.36572(13) 0.060 Uiso 1 calc R
C12 C -0.1867(2) 0.6582(2) 0.32792(13) 0.0509(6) Uani 1 d .
H12A H -0.2123(2) 0.6241(2) 0.29859(13) 0.061 Uiso 1 calc R
C13 C -0.10420(14) 0.6615(2) 0.33003(11) 0.0402(5) Uani 1 d .
H13A H -0.07375(14) 0.6296(2) 0.30209(11) 0.048 Uiso 1 calc R
C14 C 0.07182(12) 0.78888(12) 0.31431(9) 0.0268(4) Uani 1 d .
C15 C 0.02438(13) 0.85708(13) 0.29679(10) 0.0327(4) Uani 1 d .
H15A H -0.02828(13) 0.86225(13) 0.31186(10) 0.039 Uiso 1 calc R
C16 C 0.0540(2) 0.91783(14) 0.25717(11) 0.0385(5) Uani 1 d .
H16A H 0.0215(2) 0.96426(14) 0.24512(11) 0.046 Uiso 1 calc R
C17 C 0.1309(2) 0.91051(14) 0.23538(10) 0.0383(5) Uani 1 d .
H17A H 0.1514(2) 0.95294(14) 0.20930(10) 0.046 Uiso 1 calc R
C18 C 0.17803(14) 0.84183(14) 0.25131(10) 0.0370(5) Uani 1 d .
H18A H 0.23036(14) 0.83648(14) 0.23563(10) 0.044 Uiso 1 calc R
C19 C 0.14829(13) 0.78070(13) 0.29043(10) 0.0325(4) Uani 1 d .
H19A H 0.18022(13) 0.73307(13) 0.30098(10) 0.039 Uiso 1 calc R
C20 C 0.11165(12) 0.45993(14) 0.49689(10) 0.0311(4) Uani 1 d .
H20A H 0.06086(12) 0.42821(14) 0.49392(10) 0.037 Uiso 1 calc R
H20B H 0.14664(12) 0.43049(14) 0.52591(10) 0.037 Uiso 1 calc R
C21 C 0.26482(12) 0.48597(12) 0.44018(9) 0.0271(4) Uani 1 d .
C22 C 0.29065(14) 0.5134(2) 0.49621(10) 0.0389(5) Uani 1 d .
H22A H 0.25415(14) 0.5163(2) 0.52860(10) 0.047 Uiso 1 calc R
C23 C 0.3698(2) 0.5364(2) 0.50475(12) 0.0478(6) Uani 1 d .
H23A H 0.3873(2) 0.5544(2) 0.54314(12) 0.057 Uiso 1 calc R
C24 C 0.42328(14) 0.5333(2) 0.45774(12) 0.0432(6) Uani 1 d .
H24A H 0.47672(14) 0.5514(2) 0.46340(12) 0.052 Uiso 1 calc R
C25 C 0.39875(13) 0.50387(15) 0.40265(12) 0.0373(5) Uani 1 d .
H25A H 0.43583(13) 0.49981(15) 0.37070(12) 0.045 Uiso 1 calc R
C26 C 0.32018(13) 0.48018(13) 0.39377(10) 0.0311(4) Uani 1 d .
H26A H 0.30380(13) 0.45979(13) 0.35571(10) 0.037 Uiso 1 calc R
C27 C 0.15814(12) 0.35966(13) 0.39275(10) 0.0292(4) Uani 1 d .
C28 C 0.11271(14) 0.34329(14) 0.34213(11) 0.0374(5) Uani 1 d .
H28A H 0.08322(14) 0.38791(14) 0.32390(11) 0.045 Uiso 1 calc R
C29 C 0.1104(2) 0.2616(2) 0.31813(12) 0.0479(6) Uani 1 d .
H29A H 0.0793(2) 0.2505(2) 0.28351(12) 0.057 Uiso 1 calc R
C30 C 0.1530(2) 0.19677(15) 0.34438(12) 0.0483(6) Uani 1 d .
H30A H 0.1519(2) 0.14129(15) 0.32743(12) 0.058 Uiso 1 calc R
C31 C 0.1975(2) 0.21199(15) 0.39532(13) 0.0459(6) Uani 1 d .
H31A H 0.2262(2) 0.16680(15) 0.41362(13) 0.055 Uiso 1 calc R
C32 C 0.20031(14) 0.29334(14) 0.41977(11) 0.0363(5) Uani 1 d .
H32A H 0.23083(14) 0.30380(14) 0.45478(11) 0.044 Uiso 1 calc R
C33 C 0.11279(13) 0.56091(12) 0.28981(9) 0.0278(4) Uani 1 d .
C34 C 0.0779(2) 0.5873(2) 0.19410(11) 0.0491(7) Uani 1 d .
H34A H 0.0519(2) 0.6099(2) 0.15988(11) 0.059 Uiso 1 calc R
C35 C 0.1382(2) 0.5313(2) 0.19260(12) 0.0541(7) Uani 1 d .
H35A H 0.1625(2) 0.5077(2) 0.15801(12) 0.065 Uiso 1 calc R
C36 C 0.1589(2) 0.5142(2) 0.25423(11) 0.0440(6) Uani 1 d .
H36A H 0.1990(2) 0.4758(2) 0.26724(11) 0.053 Uiso 1 calc R

loop_
_atom_type_symbol
_atom_type_description
_atom_type_scat_dispersion_real
_atom_type_scat_dispersion_imag
_atom_type_scat_source
C C 0.0033 0.0016 'International Tables Vol C Tables 4.2.6.8 and 6.1.1.4'
H H 0.0000 0.0000 'International Tables Vol C Tables 4.2.6.8 and 6.1.1.4'
O O 0.0106 0.0060 'International Tables Vol C Tables 4.2.6.8 and 6.1.1.4'
P P 0.1023 0.0942 'International Tables Vol C Tables 4.2.6.8 and 6.1.1.4'
Pd Pd -0.9988 1.0072 'International Tables Vol C Tables 4.2.6.8 and 6.1.1.4'

loop_
_geom_angle_atom_site_label_1
_geom_angle_atom_site_label_2
_geom_angle_atom_site_label_3
_geom_angle
C1 Pd1 C33 176.91(8)
C1 Pd1 P1 81.06(6)
C33 Pd1 P1 96.33(6)
C1 Pd1 P2 79.56(6)
C33 Pd1 P2 103.00(6)
P1 Pd1 P2 160.58(2)
C14 P1 C8 106.60(9)
C14 P1 C7 103.60(10)
C8 P1 C7 106.70(10)
C14 P1 Pd1 121.68(7)
C8 P1 Pd1 114.43(7)
C7 P1 Pd1 102.22(7)
C27 P2 C21 104.22(9)
C27 P2 C20 106.18(10)
C21 P2 C20 104.83(10)
C27 P2 Pd1 125.50(7)
C21 P2 Pd1 111.24(6)
C20 P2 Pd1 103.12(7)
C34 O1 C33 107.4(2)
C2 C1 C6 117.7(2)
C2 C1 Pd1 120.67(15)
C6 C1 Pd1 121.6(2)
C3 C2 C1 121.0(2)
C3 C2 C7 121.2(2)
C1 C2 C7 117.8(2)
C4 C3 C2 120.1(2)
C3 C4 C5 120.1(2)
C4 C5 C6 120.4(2)
C5 C6 C1 120.7(2)
C5 C6 C20 121.4(2)
C1 C6 C20 117.9(2)
C2 C7 P1 106.78(14)
C13 C8 C9 118.3(2)
C13 C8 P1 118.4(2)
C9 C8 P1 123.3(2)
C10 C9 C8 120.6(2)
C11 C10 C9 120.2(3)
C10 C11 C12 119.8(2)
C11 C12 C13 120.5(3)
C12 C13 C8 120.5(2)
C15 C14 C19 119.3(2)
C15 C14 P1 123.1(2)
C19 C14 P1 117.37(15)
C14 C15 C16 120.1(2)
C17 C16 C15 120.0(2)
C18 C17 C16 120.5(2)
C17 C18 C19 119.6(2)
C18 C19 C14 120.5(2)
C6 C20 P2 105.94(14)
C22 C21 C26 118.7(2)
C22 C21 P2 122.2(2)
C26 C21 P2 118.8(2)
C23 C22 C21 120.1(2)
C24 C23 C22 120.5(2)
C25 C24 C23 119.8(2)
C24 C25 C26 120.2(2)
C25 C26 C21 120.7(2)
C28 C27 C32 119.5(2)
C28 C27 P2 119.3(2)
C32 C27 P2 121.1(2)
C27 C28 C29 120.0(2)
C30 C29 C28 120.2(2)
C29 C30 C31 120.3(2)
C30 C31 C32 120.1(2)
C31 C32 C27 119.8(2)
C36 C33 O1 106.9(2)
C36 C33 Pd1 137.3(2)
O1 C33 Pd1 115.77(14)
C35 C34 O1 110.3(2)
C34 C35 C36 106.2(2)
C33 C36 C35 109.1(2)

loop_
_geom_bond_atom_site_label_1
_geom_bond_atom_site_label_2
_geom_bond_distance
Pd1 C1 2.073(2)
Pd1 C33 2.089(2)
Pd1 P1 2.2709(5)
Pd1 P2 2.2921(5)
P1 C14 1.821(2)
P1 C8 1.822(2)
P1 C7 1.833(2)
P2 C27 1.818(2)
P2 C21 1.825(2)
P2 C20 1.831(2)
O1 C34 1.367(3)
O1 C33 1.433(3)
C1 C2 1.411(3)
C1 C6 1.416(3)
C2 C3 1.398(3)
C2 C7 1.512(3)
C3 C4 1.387(3)
C4 C5 1.388(4)
C5 C6 1.394(3)
C6 C20 1.518(3)
C8 C13 1.393(3)
C8 C9 1.397(3)
C9 C10 1.393(4)
C10 C11 1.377(4)
C11 C12 1.378(4)
C12 C13 1.388(3)
C14 C15 1.391(3)
C14 C19 1.397(3)
C15 C16 1.394(3)
C16 C17 1.385(4)
C17 C18 1.384(3)
C18 C19 1.391(3)
C21 C22 1.394(3)
C21 C26 1.396(3)
C22 C23 1.391(3)
C23 C24 1.384(4)
C24 C25 1.379(4)
C25 C26 1.385(3)
C27 C28 1.389(3)
C27 C32 1.397(3)
C28 C29 1.391(3)
C29 C30 1.376(4)
C30 C31 1.383(4)
C31 C32 1.390(3)
C33 C36 1.331(3)
C34 C35 1.341(4)
C35 C36 1.446(4)

loop_
_geom_torsion_atom_site_label_1
_geom_torsion_atom_site_label_2
_geom_torsion_atom_site_label_3
_geom_torsion_atom_site_label_4
_geom_torsion
C1 Pd1 P1 C14 140.58(9)
C33 Pd1 P1 C14 -37.75(10)
P2 Pd1 P1 C14 136.58(9)
C1 Pd1 P1 C8 -88.95(9)
C33 Pd1 P1 C8 92.72(10)
P2 Pd1 P1 C8 -92.95(9)
C1 Pd1 P1 C7 25.97(9)
C33 Pd1 P1 C7 -152.36(9)
P2 Pd1 P1 C7 21.97(10)
C1 Pd1 P2 C27 148.62(10)
C33 Pd1 P2 C27 -33.15(10)
P1 Pd1 P2 C27 152.64(9)
C1 Pd1 P2 C21 -84.45(9)
C33 Pd1 P2 C21 93.78(9)
P1 Pd1 P2 C21 -80.43(9)
C1 Pd1 P2 C20 27.43(9)
C33 Pd1 P2 C20 -154.34(10)
P1 Pd1 P2 C20 31.45(10)
C33 Pd1 C1 C2 15.9(16)
P1 Pd1 C1 C2 -16.7(2)
P2 Pd1 C1 C2 162.0(2)
C33 Pd1 C1 C6 -165.8(14)
P1 Pd1 C1 C6 161.7(2)
P2 Pd1 C1 C6 -19.69(15)
C6 C1 C2 C3 -0.9(3)
Pd1 C1 C2 C3 177.5(2)
C6 C1 C2 C7 178.6(2)
Pd1 C1 C2 C7 -3.0(3)
C1 C2 C3 C4 1.1(4)
C7 C2 C3 C4 -178.4(2)
C2 C3 C4 C5 -0.6(4)
C3 C4 C5 C6 0.0(4)
C4 C5 C6 C1 0.2(3)
C4 C5 C6 C20 -179.1(2)
C2 C1 C6 C5 0.3(3)
Pd1 C1 C6 C5 -178.1(2)
C2 C1 C6 C20 179.6(2)
Pd1 C1 C6 C20 1.2(2)
C3 C2 C7 P1 -154.2(2)
C1 C2 C7 P1 26.3(2)
C14 P1 C7 C2 -161.56(14)
C8 P1 C7 C2 86.1(2)
Pd1 P1 C7 C2 -34.31(15)
C14 P1 C8 C13 80.4(2)
C7 P1 C8 C13 -169.4(2)
Pd1 P1 C8 C13 -57.1(2)
C14 P1 C8 C9 -100.5(2)
C7 P1 C8 C9 9.7(2)
Pd1 P1 C8 C9 122.0(2)
C13 C8 C9 C10 -2.4(4)
P1 C8 C9 C10 178.5(2)
C8 C9 C10 C11 1.1(5)
C9 C10 C11 C12 0.9(5)
C10 C11 C12 C13 -1.5(4)
C11 C12 C13 C8 0.1(4)
C9 C8 C13 C12 1.8(4)
P1 C8 C13 C12 -179.1(2)
C8 P1 C14 C15 28.0(2)
C7 P1 C14 C15 -84.4(2)
Pd1 P1 C14 C15 161.74(15)
C8 P1 C14 C19 -157.6(2)
C7 P1 C14 C19 90.0(2)
Pd1 P1 C14 C19 -23.9(2)
C19 C14 C15 C16 -1.9(3)
P1 C14 C15 C16 172.3(2)
C14 C15 C16 C17 -0.3(3)
C15 C16 C17 C18 1.8(3)
C16 C17 C18 C19 -1.2(3)
C17 C18 C19 C14 -0.9(3)
C15 C14 C19 C18 2.5(3)
P1 C14 C19 C18 -172.1(2)
C5 C6 C20 P2 -157.0(2)
C1 C6 C20 P2 23.7(2)
C27 P2 C20 C6 -167.72(14)
C21 P2 C20 C6 82.31(15)
Pd1 P2 C20 C6 -34.21(15)
C27 P2 C21 C22 -127.7(2)
C20 P2 C21 C22 -16.3(2)
Pd1 P2 C21 C22 94.5(2)
C27 P2 C21 C26 58.0(2)
C20 P2 C21 C26 169.4(2)
Pd1 P2 C21 C26 -79.8(2)
C26 C21 C22 C23 1.6(3)
P2 C21 C22 C23 -172.7(2)
C21 C22 C23 C24 0.8(4)
C22 C23 C24 C25 -2.7(4)
C23 C24 C25 C26 2.2(4)
C24 C25 C26 C21 0.2(3)
C22 C21 C26 C25 -2.1(3)
P2 C21 C26 C25 172.4(2)
C21 P2 C27 C28 -135.8(2)
C20 P2 C27 C28 113.8(2)
Pd1 P2 C27 C28 -6.0(2)
C21 P2 C27 C32 45.6(2)
C20 P2 C27 C32 -64.8(2)
Pd1 P2 C27 C32 175.37(14)
C32 C27 C28 C29 -1.0(4)
P2 C27 C28 C29 -179.7(2)
C27 C28 C29 C30 0.0(4)
C28 C29 C30 C31 1.0(4)
C29 C30 C31 C32 -1.0(4)
C30 C31 C32 C27 0.0(4)
C28 C27 C32 C31 1.0(3)
P2 C27 C32 C31 179.7(2)
C34 O1 C33 C36 -1.8(2)
C34 O1 C33 Pd1 176.87(15)
C1 Pd1 C33 C36 123.2(14)
P1 Pd1 C33 C36 155.6(2)
P2 Pd1 C33 C36 -22.5(3)
C1 Pd1 C33 O1 -54.8(15)
P1 Pd1 C33 O1 -22.52(14)
P2 Pd1 C33 O1 159.42(13)
C33 O1 C34 C35 0.9(3)
O1 C34 C35 C36 0.3(3)
O1 C33 C36 C35 2.0(3)
Pd1 C33 C36 C35 -176.2(2)
C34 C35 C36 C33 -1.5(3)
